data_7062599
loop_
_publ_author_name
'Notash, Behrouz'
'Barzegar Tilenoie, Ommolbanin'
'Naghavi, S. Shahab'

_publ_section_title
;
 Anion-induced structural diversity in cadmium coordination polymers of
 4-aminobenzonitrile: a structural and DFT study
;
_journal_issue 32
_journal_name_full 'New Journal of Chemistry'
_journal_page_first 15209
_journal_page_last 15218
_journal_paper_doi 10.1039/D3NJ01175E
_journal_volume 47
_journal_year 2023
_chemical_formula_moiety 'C14 H16 Cd N4 O2, 2(Cl O4)'
_chemical_formula_sum 'C14 H16 Cd Cl2 N4 O10'
_chemical_formula_weight 583.62
_space_group_crystal_system triclinic
_space_group_IT_number 2
_space_group_name_Hall '-P 1'
_space_group_name_H-M_alt 'P -1'
_atom_sites_solution_hydrogens mixed
_audit_creation_method SHELXL-2016/6
_audit_update_record
;
2022-11-24 deposited with the CCDC.	2023-07-17 downloaded from the CCDC.
;
_cell_angle_alpha 102.03(3)
_cell_angle_beta 108.05(3)
_cell_angle_gamma 112.01(3)
_cell_formula_units_Z 1
_cell_length_a 7.9310(16)
_cell_length_b 8.7815(18)
_cell_length_c 9.6095(19)
_cell_measurement_reflns_used 1932
_cell_measurement_temperature 298(2)
_cell_measurement_theta_max 25.00
_cell_measurement_theta_min 2.398
_cell_volume 548.5(3)
_computing_cell_refinement 'X-Area (Stoe & Cie GmbH, 2005)'
_computing_data_collection 'X-Area (Stoe & Cie GmbH, 2005)'
_computing_data_reduction 'X-Area (Stoe & Cie GmbH, 2005)'
_computing_molecular_graphics 'ORTEP-3 for Windows (Farrugia, 1997)'
_computing_publication_material 'WinGX (Farrugia, 1999)'
_computing_structure_refinement 'SHELXL-2016/6 (Sheldrick, 2016)'
_computing_structure_solution 'SHELXS-97 (Sheldrick, 2008)'
_diffrn_ambient_temperature 298(2)
_diffrn_detector_area_resol_mean '0.15 mm'
_diffrn_measured_fraction_theta_full 0.996
_diffrn_measured_fraction_theta_max 0.996
_diffrn_measurement_device_type 'STOE IPDS 2T'
_diffrn_measurement_method 'rotation method'
_diffrn_radiation_type MoK\a
_diffrn_radiation_wavelength 0.71073
_diffrn_reflns_av_R_equivalents 0.0795
_diffrn_reflns_av_unetI/netI 0.0575
_diffrn_reflns_Laue_measured_fraction_full 0.996
_diffrn_reflns_Laue_measured_fraction_max 0.996
_diffrn_reflns_limit_h_max 9
_diffrn_reflns_limit_h_min -9
_diffrn_reflns_limit_k_max 10
_diffrn_reflns_limit_k_min -10
_diffrn_reflns_limit_l_max 11
_diffrn_reflns_limit_l_min -11
_diffrn_reflns_number 4053
_diffrn_reflns_point_group_measured_fraction_full 0.996
_diffrn_reflns_point_group_measured_fraction_max 0.996
_diffrn_reflns_theta_full 25.000
_diffrn_reflns_theta_max 25.000
_diffrn_reflns_theta_min 2.398
_exptl_absorpt_coefficient_mu 1.296
_exptl_absorpt_correction_type numerical
_exptl_absorpt_process_details 'shape of crystal determined optically'
_exptl_crystal_colour colorless
_exptl_crystal_density_diffrn 1.767
_exptl_crystal_description plate
_exptl_crystal_F_000 290
_exptl_crystal_size_max 0.500
_exptl_crystal_size_mid 0.400
_exptl_crystal_size_min 0.250
_exptl_transmission_factor_max 0.7376
_exptl_transmission_factor_min 0.5634
_refine_diff_density_max 0.735
_refine_diff_density_min -0.933
_refine_diff_density_rms 0.126
_refine_ls_extinction_method none
_refine_ls_goodness_of_fit_ref 1.036
_refine_ls_hydrogen_treatment mixed
_refine_ls_matrix_type full
_refine_ls_number_parameters 156
_refine_ls_number_reflns 1932
_refine_ls_number_restraints 4
_refine_ls_restrained_S_all 1.035
_refine_ls_R_factor_all 0.0461
_refine_ls_R_factor_gt 0.0428
_refine_ls_shift/su_max 0.000
_refine_ls_shift/su_mean 0.000
_refine_ls_structure_factor_coef Fsqd
_refine_ls_weighting_details 'w=1/[\s^2^(Fo^2^)+(0.0693P)^2^] where P=(Fo^2^+2Fc^2^)/3'
_refine_ls_weighting_scheme calc
_refine_ls_wR_factor_gt 0.1042
_refine_ls_wR_factor_ref 0.1055
_reflns_Friedel_coverage 0.000
_reflns_number_gt 1782
_reflns_number_total 1932
_reflns_threshold_expression 'I > 2\s(I)'
_cod_data_source_file d3nj01175e2.cif
_cod_data_source_block shelx_CCDC4
_cod_depositor_comments 'Adding full bibliography for 7062595--7062599.cif.'
_cod_original_cell_volume 548.5(2)
_cod_database_code 7062599
_shelx_shelxl_version_number 2016/6
_shelx_space_group_comment
;
The symmetry employed for this shelxl refinement is uniquely defined
by the following loop, which should always be used as a source of
symmetry information in preference to the above space-group names.
They are only intended as comments.
;
_shelx_estimated_absorpt_t_min 0.563
_shelx_estimated_absorpt_t_max 0.738

loop_
_space_group_symop_operation_xyz
'x, y, z'
'-x, -y, -z'

loop_
_atom_site_label
_atom_site_type_symbol
_atom_site_fract_x
_atom_site_fract_y
_atom_site_fract_z
_atom_site_U_iso_or_equiv
_atom_site_adp_type
_atom_site_occupancy
_atom_site_site_symmetry_order
_atom_site_calc_flag
_atom_site_refinement_flags_posn
_atom_site_refinement_flags_adp
_atom_site_refinement_flags_occupancy
_atom_site_disorder_assembly
_atom_site_disorder_group
Cd1 Cd 0.000000 0.500000 0.500000 0.04559(19) Uani 1 2 d S . P . .
O1 O 0.1516(7) 0.8035(5) 0.6029(6) 0.0788(11) Uani 1 1 d D . . . .
N2 N 0.1540(6) 0.5185(6) 0.3329(5) 0.0639(10) Uani 1 1 d . . . . .
C6 C 0.2463(6) 0.5329(6) 0.1017(5) 0.0454(9) Uani 1 1 d . . . . .
C5 C 0.3238(7) 0.6915(6) 0.0782(5) 0.0516(10) Uani 1 1 d . . . . .
H5 H 0.358095 0.796656 0.153854 0.062 Uiso 1 1 calc R U . . .
C4 C 0.2014(6) 0.3770(6) -0.0090(5) 0.0481(9) Uani 1 1 d . . . . .
H4 H 0.153545 0.271449 0.007743 0.058 Uiso 1 1 calc R U . . .
C7 C 0.2001(6) 0.5278(6) 0.2335(5) 0.0511(10) Uani 1 1 d . . . . .
C2 C 0.2278(6) 0.3789(5) -0.1426(5) 0.0455(9) Uani 1 1 d . . . . .
H2 H 0.198304 0.274380 -0.216409 0.055 Uiso 1 1 calc R U . . .
C3 C 0.3495(7) 0.6925(6) -0.0559(5) 0.0489(9) Uani 1 1 d . . . . .
H3 H 0.401190 0.798228 -0.071777 0.059 Uiso 1 1 calc R U . . .
Cl1 Cl 0.25605(19) 0.10025(16) 0.36255(18) 0.0703(4) Uani 1 1 d . . . . .
O3 O 0.2511(13) -0.0591(9) 0.3737(9) 0.136(2) Uani 1 1 d . . . . .
O5 O 0.0555(9) 0.0597(8) 0.2708(8) 0.127(2) Uani 1 1 d . . . . .
O4 O 0.3689(14) 0.1308(12) 0.2779(13) 0.201(4) Uani 1 1 d . . . . .
O2 O 0.3411(12) 0.2386(13) 0.4907(11) 0.240(7) Uani 1 1 d . . . . .
N1 N 0.3026(5) 0.5326(5) -0.3151(4) 0.0493(8) Uani 1 1 d D . . . .
C1 C 0.2977(5) 0.5340(5) -0.1692(4) 0.0402(8) Uani 1 1 d . . . . .
H1A H 0.342(7) 0.464(5) -0.350(5) 0.048 Uiso 1 1 d D U . . .
H1B H 0.401(5) 0.622(4) -0.312(6) 0.048 Uiso 1 1 d D U . . .
H1D H 0.200(10) 0.866(8) 0.553(7) 0.09(2) Uiso 1 1 d D . . . .
H1C H 0.078(9) 0.838(8) 0.637(8) 0.09(2) Uiso 1 1 d D . . . .

loop_
_atom_site_aniso_label
_atom_site_aniso_U_11
_atom_site_aniso_U_22
_atom_site_aniso_U_33
_atom_site_aniso_U_23
_atom_site_aniso_U_13
_atom_site_aniso_U_12
Cd1 0.0519(3) 0.0639(3) 0.0373(3) 0.0244(2) 0.0287(2) 0.0322(2)
O1 0.086(3) 0.063(2) 0.108(3) 0.037(2) 0.057(3) 0.039(2)
N2 0.067(2) 0.102(3) 0.048(2) 0.036(2) 0.041(2) 0.047(2)
C6 0.041(2) 0.070(3) 0.0372(19) 0.0235(18) 0.0220(16) 0.0308(19)
C5 0.057(2) 0.059(3) 0.040(2) 0.0106(18) 0.0254(19) 0.028(2)
C4 0.048(2) 0.056(2) 0.050(2) 0.0262(19) 0.0251(19) 0.0255(19)
C7 0.043(2) 0.076(3) 0.045(2) 0.027(2) 0.0237(18) 0.033(2)
C2 0.050(2) 0.049(2) 0.0394(19) 0.0133(16) 0.0206(17) 0.0249(18)
C3 0.055(2) 0.050(2) 0.047(2) 0.0196(18) 0.0285(19) 0.0228(19)
Cl1 0.0676(8) 0.0558(7) 0.0936(10) 0.0227(6) 0.0488(7) 0.0260(6)
O3 0.190(7) 0.121(4) 0.149(6) 0.068(4) 0.089(5) 0.100(5)
O5 0.097(4) 0.102(4) 0.152(5) 0.006(4) 0.037(4) 0.051(3)
O4 0.202(9) 0.197(8) 0.271(11) 0.108(8) 0.192(9) 0.075(7)
O2 0.139(6) 0.222(9) 0.191(8) -0.124(7) -0.029(5) 0.110(6)
N1 0.0502(19) 0.069(2) 0.0404(18) 0.0216(17) 0.0279(16) 0.0320(18)
C1 0.0378(18) 0.055(2) 0.0361(18) 0.0176(16) 0.0206(15) 0.0253(17)

loop_
_atom_type_symbol
_atom_type_description
_atom_type_scat_dispersion_real
_atom_type_scat_dispersion_imag
_atom_type_scat_source
C C 0.0033 0.0016 'International Tables Vol C Tables 4.2.6.8 and 6.1.1.4'
H H 0.0000 0.0000 'International Tables Vol C Tables 4.2.6.8 and 6.1.1.4'
Cd Cd -0.8075 1.2024 'International Tables Vol C Tables 4.2.6.8 and 6.1.1.4'
Cl Cl 0.1484 0.1585 'International Tables Vol C Tables 4.2.6.8 and 6.1.1.4'
N N 0.0061 0.0033 'International Tables Vol C Tables 4.2.6.8 and 6.1.1.4'
O O 0.0106 0.0060 'International Tables Vol C Tables 4.2.6.8 and 6.1.1.4'

loop_
_geom_angle_atom_site_label_1
_geom_angle_atom_site_label_2
_geom_angle_atom_site_label_3
_geom_angle
_geom_angle_site_symmetry_1
_geom_angle_site_symmetry_3
_geom_angle_publ_flag
N2 Cd1 N2 180.0 . 2_566 ?
N2 Cd1 O1 88.89(17) . . ?
N2 Cd1 O1 91.11(17) 2_566 . ?
N2 Cd1 O1 91.11(17) . 2_566 ?
N2 Cd1 O1 88.89(17) 2_566 2_566 ?
O1 Cd1 O1 180.0 . 2_566 ?
N2 Cd1 N1 94.24(13) . 2_565 ?
N2 Cd1 N1 85.76(13) 2_566 2_565 ?
O1 Cd1 N1 94.59(16) . 2_565 ?
O1 Cd1 N1 85.42(16) 2_566 2_565 ?
N2 Cd1 N1 85.76(13) . 1_556 ?
N2 Cd1 N1 94.24(13) 2_566 1_556 ?
O1 Cd1 N1 85.41(16) . 1_556 ?
O1 Cd1 N1 94.58(16) 2_566 1_556 ?
N1 Cd1 N1 180.0 2_565 1_556 ?
Cd1 O1 H1D 121(5) . . ?
Cd1 O1 H1C 110(5) . . ?
H1D O1 H1C 112(6) . . ?
C7 N2 Cd1 167.7(4) . . ?
C4 C6 C5 119.8(4) . . ?
C4 C6 C7 119.6(4) . . ?
C5 C6 C7 120.4(4) . . ?
C3 C5 C6 120.1(4) . . ?
C3 C5 H5 120.0 . . ?
C6 C5 H5 120.0 . . ?
C2 C4 C6 119.8(4) . . ?
C2 C4 H4 120.1 . . ?
C6 C4 H4 120.1 . . ?
N2 C7 C6 176.6(5) . . ?
C4 C2 C1 120.7(4) . . ?
C4 C2 H2 119.7 . . ?
C1 C2 H2 119.7 . . ?
C5 C3 C1 119.7(4) . . ?
C5 C3 H3 120.2 . . ?
C1 C3 H3 120.2 . . ?
O2 Cl1 O4 108.9(7) . . ?
O2 Cl1 O3 119.3(7) . . ?
O4 Cl1 O3 99.1(5) . . ?
O2 Cl1 O5 111.3(4) . . ?
O4 Cl1 O5 110.7(6) . . ?
O3 Cl1 O5 106.8(4) . . ?
C1 N1 Cd1 112.6(2) . 1_554 ?
C1 N1 H1A 113(3) . . ?
Cd1 N1 H1A 114(3) 1_554 . ?
C1 N1 H1B 116(3) . . ?
Cd1 N1 H1B 108(3) 1_554 . ?
H1A N1 H1B 91(4) . . ?
C2 C1 C3 119.9(4) . . ?
C2 C1 N1 120.5(4) . . ?
C3 C1 N1 119.4(4) . . ?

loop_
_geom_bond_atom_site_label_1
_geom_bond_atom_site_label_2
_geom_bond_distance
_geom_bond_site_symmetry_2
_geom_bond_publ_flag
Cd1 N2 2.296(4) . ?
Cd1 N2 2.296(4) 2_566 ?
Cd1 O1 2.300(4) . ?
Cd1 O1 2.300(4) 2_566 ?
Cd1 N1 2.373(4) 2_565 ?
Cd1 N1 2.373(4) 1_556 ?
O1 H1D 0.86(2) . ?
O1 H1C 0.87(2) . ?
N2 C7 1.131(6) . ?
C6 C4 1.388(6) . ?
C6 C5 1.395(7) . ?
C6 C7 1.427(5) . ?
C5 C3 1.367(6) . ?
C5 H5 0.9300 . ?
C4 C2 1.366(6) . ?
C4 H4 0.9300 . ?
C2 C1 1.376(6) . ?
C2 H2 0.9300 . ?
C3 C1 1.398(6) . ?
C3 H3 0.9300 . ?
Cl1 O2 1.302(6) . ?
Cl1 O4 1.377(7) . ?
Cl1 O3 1.412(6) . ?
Cl1 O5 1.417(6) . ?
N1 C1 1.412(5) . ?
N1 H1A 0.834(19) . ?
N1 H1B 0.863(19) . ?

loop_
_geom_hbond_atom_site_label_D
_geom_hbond_atom_site_label_H
_geom_hbond_atom_site_label_A
_geom_hbond_distance_DH
_geom_hbond_distance_HA
_geom_hbond_distance_DA
_geom_hbond_angle_DHA
_geom_hbond_site_symmetry_A
N1 H1A O2 0.834(19) 2.23(2) 3.029(7) 160(4) 1_554
N1 H1B O4 0.863(19) 2.12(2) 2.977(9) 170(4) 2_665
O1 H1C O5 0.87(2) 1.91(2) 2.779(7) 173(7) 2_566
O1 H1D O3 0.86(2) 2.07(3) 2.899(9) 162(7) 1_565

loop_
_geom_torsion_atom_site_label_1
_geom_torsion_atom_site_label_2
_geom_torsion_atom_site_label_3
_geom_torsion_atom_site_label_4
_geom_torsion
_geom_torsion_site_symmetry_1
_geom_torsion_site_symmetry_2
_geom_torsion_site_symmetry_3
_geom_torsion_site_symmetry_4
_geom_torsion_publ_flag
C4 C6 C5 C3 2.1(6) . . . . ?
C7 C6 C5 C3 -173.7(4) . . . . ?
C5 C6 C4 C2 -1.9(6) . . . . ?
C7 C6 C4 C2 173.9(4) . . . . ?
C6 C4 C2 C1 -0.3(6) . . . . ?
C6 C5 C3 C1 0.0(7) . . . . ?
C4 C2 C1 C3 2.4(6) . . . . ?
C4 C2 C1 N1 -172.6(4) . . . . ?
C5 C3 C1 C2 -2.2(6) . . . . ?
C5 C3 C1 N1 172.8(4) . . . . ?
Cd1 N1 C1 C2 89.7(4) 1_554 . . . ?
Cd1 N1 C1 C3 -85.3(4) 1_554 . . . ?
